data_7205000
loop_
_publ_author_name
'Smith, Craig D.'
'Bott, Raymond C.'
'Bottle, Steven E.'
'Micallef, Aaron S.'
'Smith, Graham'

_publ_section_title
;
 New isoindoline aminoxyl based polyradicals for spin probes and molecular
 magnetic materials
;
_journal_issue 3
_journal_name_full 'Journal of the Chemical Society, Perkin Transactions 2'
_journal_page_first 533
_journal_paper_doi 10.1039/b109485h
_journal_year 2002
_chemical_formula_sum 'C18 H26 N2 O2'
_chemical_formula_weight 302.41
_chemical_melting_point 503
_chemical_name_systematic
;
1,2,3,5,6,7-hexahydro-1,1,3,3,5,5,7,7-octamethylbenzo[1,2-c:4,5-c']-
dipyrrol-2,6-diyloxyl
;
_space_group_IT_number 14
_symmetry_cell_setting monoclinic
_symmetry_space_group_name_Hall '-P 2yn'
_symmetry_space_group_name_H-M 'P 1 21/n 1'
_atom_sites_solution_hydrogens geom
_atom_sites_solution_primary direct
_atom_sites_solution_secondary difmap
_audit_creation_method SHELXL-97
_cell_angle_alpha 90.00
_cell_angle_beta 92.007(19)
_cell_angle_gamma 90.00
_cell_formula_units_Z 2
_cell_length_a 6.332(2)
_cell_length_b 13.4029(17)
_cell_length_c 11.2087(17)
_cell_measurement_reflns_used 25
_cell_measurement_temperature 293(2)
_cell_volume 950.7(4)
_computing_cell_refinement 'MSC/AFC Diffractometer Control'
_computing_data_collection 'MSC/AFC Diffractometer Control'
_computing_molecular_graphics 'PLATON for Windows (Spek, 1999)'
_computing_structure_refinement 'SHELXL-97 (Sheldrick, 1997)'
_computing_structure_solution 'SHELXS-97 (Sheldrick, 1997)'
_diffrn_ambient_temperature 293(2)
_diffrn_measured_fraction_theta_full 0.999
_diffrn_measured_fraction_theta_max 0.999
_diffrn_measurement_device_type 'Rigaku AFC7R'
_diffrn_measurement_method \w--2\q
_diffrn_radiation_monochromator graphite
_diffrn_radiation_source 'Rigaku rotating anode'
_diffrn_radiation_type MoK\a
_diffrn_radiation_wavelength 0.71069
_diffrn_reflns_av_R_equivalents 0.0346
_diffrn_reflns_av_sigmaI/netI 0.0984
_diffrn_reflns_limit_h_max 7
_diffrn_reflns_limit_h_min 0
_diffrn_reflns_limit_k_max 15
_diffrn_reflns_limit_k_min 0
_diffrn_reflns_limit_l_max 13
_diffrn_reflns_limit_l_min -13
_diffrn_reflns_number 1833
_diffrn_reflns_theta_full 25.01
_diffrn_reflns_theta_max 25.01
_diffrn_reflns_theta_min 2.37
_diffrn_standards_decay_% 0.1
_diffrn_standards_interval_count 150
_diffrn_standards_number 3
_exptl_absorpt_coefficient_mu 0.069
_exptl_absorpt_correction_type none
_exptl_crystal_colour yellow
_exptl_crystal_density_diffrn 1.056
_exptl_crystal_density_method 'not measured'
_exptl_crystal_description prismatic
_exptl_crystal_F_000 328
_exptl_crystal_size_max 0.30
_exptl_crystal_size_mid 0.20
_exptl_crystal_size_min 0.10
_refine_diff_density_max 0.242
_refine_diff_density_min -0.148
_refine_diff_density_rms 0.044
_refine_ls_extinction_coef 0.017(7)
_refine_ls_extinction_expression Fc^*^=kFc[1+0.001xFc^2^\l^3^/sin(2\q)]^-1/4^
_refine_ls_extinction_method 'SHELXL-97 (Sheldrick, 1997)'
_refine_ls_goodness_of_fit_ref 1.166
_refine_ls_hydrogen_treatment noref
_refine_ls_matrix_type full
_refine_ls_number_parameters 101
_refine_ls_number_reflns 1676
_refine_ls_number_restraints 0
_refine_ls_restrained_S_all 1.166
_refine_ls_R_factor_all 0.2415
_refine_ls_R_factor_gt 0.0731
_refine_ls_shift/su_max 0.000
_refine_ls_shift/su_mean 0.000
_refine_ls_structure_factor_coef Fsqd
_refine_ls_weighting_details 'calc w=1/[\s^2^(Fo^2^)+(0.1000P)^2^+0.0000P] where P=(Fo^2^+2Fc^2^)/3'
_refine_ls_weighting_scheme calc
_refine_ls_wR_factor_gt 0.2023
_refine_ls_wR_factor_ref 0.2581
_reflns_number_gt 509
_reflns_number_total 1676
_reflns_threshold_expression I>2\s(I)
_cod_data_source_file b109485h.txt
_cod_data_source_block 366gs38
_cod_original_sg_symbol_H-M 'P 21/n'
_cod_database_code 7205000

loop_
_symmetry_equiv_pos_as_xyz
'x, y, z'
'-x+1/2, y+1/2, -z+1/2'
'-x, -y, -z'
'x-1/2, -y-1/2, z-1/2'

loop_
_atom_site_label
_atom_site_type_symbol
_atom_site_fract_x
_atom_site_fract_y
_atom_site_fract_z
_atom_site_U_iso_or_equiv
_atom_site_adp_type
_atom_site_occupancy
_atom_site_symmetry_multiplicity
_atom_site_calc_flag
_atom_site_refinement_flags
_atom_site_disorder_assembly
_atom_site_disorder_group
O2 O 0.2878(7) 0.7671(3) 0.2474(3) 0.1293(19) Uani 1 1 d . . .
N2 N 0.2076(8) 0.8309(3) 0.3160(3) 0.0992(17) Uani 1 1 d . . .
C1 C 0.2201(10) 0.9392(3) 0.2930(4) 0.093(2) Uani 1 1 d . . .
C3 C 0.1060(11) 0.8012(3) 0.4282(4) 0.105(2) Uani 1 1 d . . .
C4 C 0.0423(8) 0.9026(3) 0.4727(4) 0.0808(17) Uani 1 1 d . . .
C5 C 0.1069(9) 0.9780(3) 0.3989(3) 0.0832(18) Uani 1 1 d . . .
C6 C 0.0649(9) 1.0773(3) 0.4245(4) 0.0862(19) Uani 1 1 d . . .
C11 C 0.0956(13) 0.9630(4) 0.1727(4) 0.136(3) Uani 1 1 d . . .
C12 C 0.4529(12) 0.9715(4) 0.2940(6) 0.135(3) Uani 1 1 d . . .
C31 C -0.0976(14) 0.7345(4) 0.3936(6) 0.160(4) Uani 1 1 d . . .
C32 C 0.2758(16) 0.7532(5) 0.5124(6) 0.190(5) Uani 1 1 d . . .
H6 H 0.0892 1.1362 0.3580 0.058 Uiso 1 1 d . . .
H111 H -0.0453 0.9891 0.1882 0.169 Uiso 1 1 d . . .
H112 H 0.1653 1.0101 0.1261 0.169 Uiso 1 1 d . . .
H113 H 0.0716 0.9031 0.1256 0.169 Uiso 1 1 d . . .
H121 H 0.5076 0.9776 0.3749 0.171 Uiso 1 1 d . . .
H122 H 0.5373 0.9233 0.2544 0.171 Uiso 1 1 d . . .
H123 H 0.4684 1.0343 0.2555 0.171 Uiso 1 1 d . . .
H311 H -0.1641 0.7124 0.4649 0.200 Uiso 1 1 d . . .
H312 H -0.1950 0.7706 0.3460 0.200 Uiso 1 1 d . . .
H313 H -0.0555 0.6754 0.3511 0.200 Uiso 1 1 d . . .
H321 H 0.2363 0.7617 0.5942 0.237 Uiso 1 1 d . . .
H322 H 0.2822 0.6824 0.4977 0.237 Uiso 1 1 d . . .
H323 H 0.4089 0.7815 0.5022 0.237 Uiso 1 1 d . . .

loop_
_atom_site_aniso_label
_atom_site_aniso_U_11
_atom_site_aniso_U_22
_atom_site_aniso_U_33
_atom_site_aniso_U_23
_atom_site_aniso_U_13
_atom_site_aniso_U_12
O2 0.201(5) 0.078(2) 0.113(3) -0.027(2) 0.077(3) 0.020(2)
N2 0.165(5) 0.057(2) 0.079(3) -0.014(2) 0.057(3) 0.014(3)
C1 0.152(6) 0.052(3) 0.080(4) -0.008(2) 0.061(4) 0.005(3)
C3 0.178(7) 0.056(3) 0.083(3) -0.001(3) 0.064(4) 0.018(4)
C4 0.127(5) 0.046(3) 0.073(3) 0.001(2) 0.041(3) 0.006(3)
C5 0.134(5) 0.059(3) 0.060(3) 0.001(2) 0.037(3) 0.005(3)
C6 0.146(5) 0.046(3) 0.070(3) 0.007(2) 0.050(3) 0.008(3)
C11 0.264(9) 0.095(4) 0.053(3) 0.005(3) 0.048(4) 0.026(5)
C12 0.165(7) 0.099(5) 0.149(6) -0.025(4) 0.101(5) -0.015(4)
C31 0.242(9) 0.061(4) 0.184(6) -0.048(4) 0.124(6) -0.042(5)
C32 0.331(12) 0.127(6) 0.117(5) 0.057(4) 0.089(6) 0.152(7)

loop_
_atom_type_symbol
_atom_type_description
_atom_type_scat_dispersion_real
_atom_type_scat_dispersion_imag
_atom_type_scat_source
C C 0.0033 0.0016 'International Tables Vol C Tables 4.2.6.8 and 6.1.1.4'
H H 0.0000 0.0000 'International Tables Vol C Tables 4.2.6.8 and 6.1.1.4'
N N 0.0061 0.0033 'International Tables Vol C Tables 4.2.6.8 and 6.1.1.4'
O O 0.0106 0.0060 'International Tables Vol C Tables 4.2.6.8 and 6.1.1.4'

loop_
_geom_angle_atom_site_label_1
_geom_angle_atom_site_label_2
_geom_angle_atom_site_label_3
_geom_angle
_geom_angle_site_symmetry_1
_geom_angle_site_symmetry_3
_geom_angle_publ_flag
O2 N2 C1 122.1(3) . . ?
O2 N2 C3 121.8(4) . . ?
C1 N2 C3 116.0(3) . . ?
N2 C1 C5 99.9(3) . . ?
N2 C1 C12 109.4(5) . . ?
C5 C1 C12 112.4(5) . . ?
N2 C1 C11 108.7(4) . . ?
C5 C1 C11 111.7(5) . . ?
C12 C1 C11 113.7(5) . . ?
N2 C3 C4 99.7(3) . . ?
N2 C3 C32 108.4(5) . . ?
C4 C3 C32 111.2(5) . . ?
N2 C3 C31 108.2(5) . . ?
C4 C3 C31 111.1(5) . . ?
C32 C3 C31 116.8(5) . . ?
C5 C4 C6 121.4(3) . 3_576 ?
C5 C4 C3 112.0(4) . . ?
C6 C4 C3 126.6(4) 3_576 . ?
C4 C5 C6 121.1(3) . . ?
C4 C5 C1 112.4(4) . . ?
C6 C5 C1 126.5(4) . . ?
C4 C6 C5 117.5(3) 3_576 . ?
C4 C6 H6 120.5(4) 3_576 . ?
C5 C6 H6 121 . . ?
C1 C11 H111 111 . . ?
C1 C11 H112 113 . . ?
H111 C11 H112 108 . . ?
C1 C11 H113 111 . . ?
H111 C11 H113 105 . . ?
H112 C11 H113 109 . . ?
C1 C12 H121 110 . . ?
C1 C12 H122 111 . . ?
H121 C12 H122 108 . . ?
C1 C12 H123 111 . . ?
H121 C12 H123 108 . . ?
H122 C12 H123 109 . . ?
C3 C31 H311 110 . . ?
C3 C31 H312 111 . . ?
H311 C31 H312 110 . . ?
C3 C31 H313 110 . . ?
H311 C31 H313 107 . . ?
H312 C31 H313 109 . . ?
C3 C32 H321 110 . . ?
C3 C32 H322 110 . . ?
H321 C32 H322 107 . . ?
C3 C32 H323 112 . . ?
H321 C32 H323 109 . . ?
H322 C32 H323 110 . . ?

loop_
_geom_bond_atom_site_label_1
_geom_bond_atom_site_label_2
_geom_bond_distance
_geom_bond_site_symmetry_2
_geom_bond_publ_flag
O2 N2 1.267(4) . ?
N2 C1 1.477(6) . ?
N2 C3 1.487(5) . ?
C1 C5 1.501(5) . ?
C1 C12 1.536(9) . ?
C1 C11 1.570(9) . ?
C3 C4 1.507(6) . ?
C3 C32 1.546(9) . ?
C3 C31 1.606(9) . ?
C4 C5 1.377(5) . ?
C4 C6 1.384(5) 3_576 ?
C5 C6 1.389(5) . ?
C6 C4 1.384(5) 3_576 ?
C6 H6 1.10 . ?
C11 H111 0.98 . ?
C11 H112 0.94 . ?
C11 H113 0.97 . ?
C12 H121 0.96 . ?
C12 H122 0.96 . ?
C12 H123 0.95 . ?
C31 H311 0.96 . ?
C31 H312 0.94 . ?
C31 H313 0.97 . ?
C32 H321 0.97 . ?
C32 H322 0.97 . ?
C32 H323 0.94 . ?

loop_
_geom_torsion_atom_site_label_1
_geom_torsion_atom_site_label_2
_geom_torsion_atom_site_label_3
_geom_torsion_atom_site_label_4
_geom_torsion
_geom_torsion_site_symmetry_1
_geom_torsion_site_symmetry_2
_geom_torsion_site_symmetry_3
_geom_torsion_site_symmetry_4
_geom_torsion_publ_flag
O2 N2 C1 C5 -179.1(5) . . . . ?
C3 N2 C1 C5 -2.5(6) . . . . ?
O2 N2 C1 C12 -61.0(7) . . . . ?
C3 N2 C1 C12 115.6(5) . . . . ?
O2 N2 C1 C11 63.7(7) . . . . ?
C3 N2 C1 C11 -119.6(5) . . . . ?
O2 N2 C3 C4 179.7(6) . . . . ?
C1 N2 C3 C4 3.0(7) . . . . ?
O2 N2 C3 C32 63.3(7) . . . . ?
C1 N2 C3 C32 -113.3(5) . . . . ?
O2 N2 C3 C31 -64.2(7) . . . . ?
C1 N2 C3 C31 119.2(5) . . . . ?
N2 C3 C4 C5 -2.3(7) . . . . ?
C32 C3 C4 C5 111.9(5) . . . . ?
C31 C3 C4 C5 -116.2(5) . . . . ?
N2 C3 C4 C6 178.8(5) . . . 3_576 ?
C32 C3 C4 C6 -67.1(8) . . . 3_576 ?
C31 C3 C4 C6 64.9(8) . . . 3_576 ?
C6 C4 C5 C6 -0.6(9) 3_576 . . . ?
C3 C4 C5 C6 -179.6(6) . . . . ?
C6 C4 C5 C1 180.0(5) 3_576 . . . ?
C3 C4 C5 C1 1.0(7) . . . . ?
N2 C1 C5 C4 0.9(6) . . . . ?
C12 C1 C5 C4 -115.1(6) . . . . ?
C11 C1 C5 C4 115.7(5) . . . . ?
N2 C1 C5 C6 -178.5(6) . . . . ?
C12 C1 C5 C6 65.6(7) . . . . ?
C11 C1 C5 C6 -63.6(7) . . . . ?
C4 C5 C6 C4 0.6(9) . . . 3_576 ?
C1 C5 C6 C4 179.9(6) . . . 3_576 ?
